data_4118266
loop_
_publ_author_name
'Ming Li'
'A. Dieter Schl\"uter'
'Junji Sakamoto'

_publ_contact_author_email schweizer@org.chem.ethz.ch
_publ_contact_author_name 'B. Schweizer'
_publ_section_title
;
 Solid-State Photopolymerization of a Shape-Persistent Macrocycle with Two
 1,8-Diazaanthracene Units in a Single Crystal
;
_journal_name_full 'Journal of the American Chemical Society'
_journal_page_first 11721
_journal_page_last 11725
_journal_paper_doi 10.1021/ja3038905
_journal_volume 134
_journal_year 2012
_chemical_compound_source 'MAT ETH Zurich'
_chemical_formula_moiety '2(C90 H58 N6 O4), 2(C2 H2 Cl4), C4 H8 O '
_chemical_formula_sum 'C188 H128 Cl8 N12 O5'
_chemical_formula_weight 2918.795
_chemical_name_systematic
;
 ?
;
_space_group_IT_number 14
_symmetry_cell_setting monoclinic
_symmetry_space_group_name_Hall '-P 2ybc'
_symmetry_space_group_name_H-M 'P 1 21/c 1'
_atom_sites_solution_primary 'charge flipping'
_atom_sites_solution_secondary difmap
_audit_creation_method maXus
_cell_angle_alpha 90.00
_cell_angle_beta 91.195(2)
_cell_angle_gamma 90.00
_cell_formula_units_Z 2
_cell_length_a 15.9265(3)
_cell_length_b 13.5014(3)
_cell_length_c 32.9014(10)
_cell_measurement_reflns_used 139034
_cell_measurement_temperature 100
_cell_measurement_theta_max 26.022
_cell_measurement_theta_min 2.910
_cell_volume 7073.3(3)
_computing_cell_refinement 'HKL Scalepack (Otwinowski & Minor 1997)'
_computing_data_collection KappaCCD
_computing_data_reduction 'Denzo and Scalepak (Otwinowski & Minor, 1997)'
_computing_structure_refinement 'SHELXL-97 (Sheldrick, 2008)'
_computing_structure_solution 'OLEX2 (Dolomanov, 2009)'
_diffrn_ambient_temperature 100
_diffrn_measured_fraction_theta_full 0.843
_diffrn_measured_fraction_theta_max 0.843
_diffrn_measurement_device KappaCCD
_diffrn_measurement_method CCD
_diffrn_orient_matrix_type X=UH
_diffrn_orient_matrix_UB_11 0.02639
_diffrn_orient_matrix_UB_12 0.04218
_diffrn_orient_matrix_UB_13 0.03833
_diffrn_orient_matrix_UB_21 0.01254
_diffrn_orient_matrix_UB_22 -0.05329
_diffrn_orient_matrix_UB_23 0.04989
_diffrn_orient_matrix_UB_31 0.02736
_diffrn_orient_matrix_UB_32 -0.00503
_diffrn_orient_matrix_UB_33 -0.01227
_diffrn_radiation_source 'fine-focus sealed tube'
_diffrn_radiation_type ' MoK\a'
_diffrn_radiation_wavelength_id all
_diffrn_reflns_av_R_equivalents 0.09
_diffrn_reflns_limit_h_max 19
_diffrn_reflns_limit_h_min -19
_diffrn_reflns_limit_k_max 16
_diffrn_reflns_limit_k_min -16
_diffrn_reflns_limit_l_max 40
_diffrn_reflns_limit_l_min -32
_diffrn_reflns_number 24941
_diffrn_reflns_theta_full 26.03
_diffrn_reflns_theta_max 26.03
_diffrn_reflns_theta_min 2.97
_exptl_absorpt_coefficient_mu 0.228
_exptl_absorpt_correction_type none
_exptl_crystal_colour yellow
_exptl_crystal_density_diffrn 1.370
_exptl_crystal_description Cube
_exptl_crystal_F_000 3032.0
_exptl_crystal_size_max .165
_exptl_crystal_size_mid .09
_exptl_crystal_size_min .06
_refine_diff_density_max 1.475
_refine_diff_density_min -0.752
_refine_diff_density_rms 0.091
_refine_ls_extinction_method none
_refine_ls_goodness_of_fit_ref 1.594
_refine_ls_hydrogen_treatment constr
_refine_ls_matrix_type full
_refine_ls_number_parameters 951
_refine_ls_number_reflns 11746
_refine_ls_number_restraints 6
_refine_ls_restrained_S_all 1.605
_refine_ls_R_factor_all 0.2202
_refine_ls_R_factor_gt 0.1394
_refine_ls_shift/su_max 0.023
_refine_ls_shift/su_mean 0.001
_refine_ls_structure_factor_coef Fsqd
_refine_ls_weighting_details 'calc w=1/[\s^2^(Fo^2^)+ (0.1000P)^2^+0.0000P] where P=(Fo^2^+2Fc^2^)/3'
_refine_ls_weighting_scheme calc
_refine_ls_wR_factor_gt 0.2974
_refine_ls_wR_factor_ref 0.3301
_reflns_number_gt 6308
_reflns_number_total 11746
_reflns_threshold_expression >2sigma(I)
_cod_data_source_file ja3038905_si_002.cif
_cod_data_source_block global
_cod_original_sg_symbol_H-M 'P 21/c '
_cod_original_formula_sum 'C188 H128 Cl8 N12 O5 '
_cod_database_code 4118266

loop_
_symmetry_equiv_pos_as_xyz
+X,+Y,+Z
-X,-Y,-Z
'-X,+Y+ 1/2,-Z+ 1/2'
'+X,-Y+ 1/2,+Z+ 1/2'

loop_
_atom_site_label
_atom_site_type_symbol
_atom_site_fract_x
_atom_site_fract_y
_atom_site_fract_z
_atom_site_U_iso_or_equiv
_atom_site_adp_type
_atom_site_occupancy
_atom_site_symmetry_multiplicity
_atom_site_calc_flag
_atom_site_refinement_flags
_atom_site_disorder_assembly
_atom_site_disorder_group
Cl9 Cl 0.40332(15) 0.5249(2) 0.22240(10) 0.1011(10) Uani 1 1 d . A 1
Cl2 Cl 0.2728(2) 0.6684(3) 0.20517(11) 0.1216(12) Uani 1 1 d . A 1
Cl4 Cl 0.2723(2) 0.4596(4) 0.14808(14) 0.1660(18) Uani 1 1 d . A 1
Cl5 Cl 0.4356(3) 0.5335(4) 0.12469(18) 0.191(2) Uani 1 1 d . A 1
C30 C 0.1549(4) 0.5539(5) 0.5506(2) 0.0322(16) Uani 1 1 d . . .
C58 C 0.2792(4) 0.6038(4) 0.7987(2) 0.0347(16) Uani 1 1 d . . .
C63 C 0.4381(4) 0.6268(5) 0.7222(2) 0.0363(17) Uani 1 1 d . . .
C56 C 0.4178(4) 0.6237(5) 0.8293(2) 0.0399(17) Uani 1 1 d . . .
C75 C 0.0712(4) 0.9121(6) 0.5720(2) 0.052(2) Uani 1 1 d . . .
C21 C -0.1346(4) 0.7496(5) 0.4575(2) 0.0373(17) Uani 1 1 d . . .
C66 C 0.4696(4) 0.6627(5) 0.6112(2) 0.0325(16) Uani 1 1 d . . .
C64 C 0.4773(4) 0.6347(4) 0.6839(2) 0.0341(16) Uani 1 1 d . . .
C96 C 0.5960(4) 0.6480(6) 0.5674(2) 0.047(2) Uani 1 1 d . . .
C31 C 0.1080(3) 0.5845(5) 0.5124(2) 0.0328(16) Uani 1 1 d . . .
O1 O 0.2314(3) 0.5032(4) 0.28653(16) 0.0514(13) Uani 1 1 d . . .
C53 C 0.1622(4) 0.5872(5) 0.8460(2) 0.0353(16) Uani 1 1 d . . .
C43 C 0.2829(4) 0.4918(5) 0.5823(2) 0.0379(17) Uani 1 1 d . . .
C62 C 0.4047(4) 0.6209(5) 0.7546(3) 0.0387(17) Uani 1 1 d . . .
C26 C 0.1365(3) 0.5562(5) 0.4747(2) 0.0299(15) Uani 1 1 d . . .
C65 C 0.4313(4) 0.6572(5) 0.6488(2) 0.0336(16) Uani 1 1 d . . .
C34 C -0.1038(4) 0.7597(4) 0.5298(2) 0.0326(16) Uani 1 1 d . . .
C82 C 0.0481(4) 0.8250(5) 0.6744(3) 0.046(2) Uani 1 1 d . . .
N5 N 0.2998(4) 0.6072(4) 0.87339(17) 0.0407(14) Uani 1 1 d . . .
C13 C -0.1312(4) 0.8303(5) 0.6823(2) 0.0401(18) Uani 1 1 d . . .
N3 N 0.0395(3) 0.6406(4) 0.51756(16) 0.0304(13) Uani 1 1 d . . .
C59 C 0.2252(4) 0.5922(4) 0.7659(2) 0.0316(15) Uani 1 1 d . . .
C92 C 0.6010(4) 0.6179(5) 0.6432(2) 0.0416(19) Uani 1 1 d . . .
C38 C 0.2080(4) 0.6151(5) 0.3394(2) 0.0417(18) Uani 1 1 d . . .
C70 C 0.3324(4) 0.7624(5) 0.5077(2) 0.0353(16) Uani 1 1 d . . .
C91 C 0.5561(4) 0.6420(5) 0.6082(2) 0.0355(17) Uani 1 1 d . . .
C44 C 0.2507(4) 0.5084(5) 0.6193(2) 0.0367(17) Uani 1 1 d . . .
C54 C 0.2470(4) 0.5994(4) 0.8394(2) 0.0371(17) Uani 1 1 d . . .
C35 C 0.1286(3) 0.5711(5) 0.3988(2) 0.0341(16) Uani 1 1 d . . .
O2 O 0.5546(3) 0.6853(4) 0.34553(16) 0.0486(13) Uani 1 1 d . . .
N6 N 0.3488(3) 0.7403(4) 0.58028(16) 0.0294(12) Uani 1 1 d . . .
C55 C 0.3800(5) 0.6188(5) 0.8672(2) 0.0437(19) Uani 1 1 d . . .
C57 C 0.3695(4) 0.6172(5) 0.7944(2) 0.0368(17) Uani 1 1 d . . .
C6 C -0.2038(4) 0.8299(5) 0.7595(2) 0.0440(19) Uani 1 1 d . . .
C50 C -0.0034(4) 0.5540(5) 0.7468(2) 0.0456(19) Uani 1 1 d . . .
C61 C 0.1294(4) 0.5779(5) 0.8882(2) 0.0439(18) Uani 1 1 d . . .
C74 C 0.1092(4) 0.9270(5) 0.5363(3) 0.049(2) Uani 1 1 d . . .
C47 C 0.1356(4) 0.5561(5) 0.6629(2) 0.0402(17) Uani 1 1 d . . .
C11 C 0.0103(4) 0.8178(5) 0.7141(2) 0.0421(18) Uani 1 1 d . . .
C14 C -0.2183(4) 0.8401(5) 0.6844(2) 0.0357(16) Uani 1 1 d . . .
N1 N -0.3385(4) 0.8517(4) 0.7292(2) 0.0481(16) Uani 1 1 d . . .
C52 C 0.1068(4) 0.5773(5) 0.8116(2) 0.0411(18) Uani 1 1 d . . .
C32 C -0.0017(4) 0.6742(4) 0.4849(2) 0.0313(16) Uani 1 1 d . . .
C36 C 0.1736(4) 0.6385(5) 0.3763(2) 0.0373(16) Uani 1 1 d . . .
C48 C 0.1098(4) 0.5626(5) 0.6974(2) 0.0393(18) Uani 1 1 d . . .
C45 C 0.1691(4) 0.5442(5) 0.6237(2) 0.0347(16) Uani 1 1 d . . .
C73 C 0.1861(4) 0.8806(5) 0.5265(2) 0.0382(17) Uani 1 1 d . . .
C97 C 0.5643(4) 0.6136(5) 0.6804(2) 0.0436(19) Uani 1 1 d . . .
C23 C -0.0200(4) 0.7035(5) 0.4089(2) 0.0385(17) Uani 1 1 d . . .
C16 C -0.2391(4) 0.8378(5) 0.6102(2) 0.0365(16) Uani 1 1 d . . .
C29 C 0.2362(4) 0.5133(5) 0.5472(2) 0.0344(16) Uani 1 1 d . . .
C25 C 0.0962(3) 0.5955(5) 0.4396(2) 0.0318(16) Uani 1 1 d . . .
N4 N 0.0221(3) 0.5658(4) 0.81945(19) 0.0432(15) Uani 1 1 d . . .
C17 C -0.2103(4) 0.8226(5) 0.5767(2) 0.0367(17) Uani 1 1 d . . .
C27 C 0.2076(3) 0.4833(5) 0.4728(2) 0.0347(16) Uani 1 1 d . . .
C87 C 0.4366(4) 0.6441(5) 0.3899(2) 0.0383(17) Uani 1 1 d . . .
C81 C 0.0729(4) 0.8362(5) 0.6404(2) 0.0401(17) Uani 1 1 d . . .
C18 C -0.1814(4) 0.8031(5) 0.5366(2) 0.0316(16) Uani 1 1 d . . .
C46 C 0.1232(4) 0.5685(5) 0.5886(2) 0.0350(16) Uani 1 1 d . . .
C41 C 0.1190(4) 0.4757(5) 0.3824(2) 0.0376(17) Uani 1 1 d . . .
C68 C 0.4546(4) 0.6777(5) 0.5357(2) 0.0350(16) Uani 1 1 d . . .
C79 C 0.3045(4) 0.7708(5) 0.5481(2) 0.0338(16) Uani 1 1 d . . .
C49 C 0.0807(4) 0.5664(5) 0.7382(2) 0.0396(17) Uani 1 1 d . . .
N2 N -0.0674(4) 0.8088(4) 0.7916(2) 0.0498(16) Uani 1 1 d . . .
C33 C -0.0803(4) 0.7314(4) 0.4912(2) 0.0325(16) Uani 1 1 d . . .
C24 C 0.0261(3) 0.6562(4) 0.4449(2) 0.0289(15) Uani 1 1 d . . .
C19 C -0.2355(4) 0.8230(5) 0.5029(2) 0.0418(18) Uani 1 1 d . . .
C5 C -0.2541(4) 0.8420(5) 0.7240(2) 0.0387(17) Uani 1 1 d . . .
C77 C 0.1843(3) 0.8032(4) 0.5934(2) 0.0290(15) Uani 1 1 d . . .
C22 C -0.1137(4) 0.7103(5) 0.4159(2) 0.0421(18) Uani 1 1 d . . .
C88 C 0.4031(4) 0.6537(5) 0.4279(2) 0.0383(17) Uani 1 1 d . . .
C71 C 0.2770(4) 0.8044(5) 0.4737(2) 0.0378(17) Uani 1 1 d . . .
C9 C 0.0140(5) 0.8049(5) 0.7872(3) 0.053(2) Uani 1 1 d . . .
C76 C 0.1093(4) 0.8493(5) 0.6020(2) 0.0368(17) Uani 1 1 d . . .
C84 C 0.5230(4) 0.7450(5) 0.4508(2) 0.0422(19) Uani 1 1 d . . .
C51 C -0.0278(4) 0.5567(5) 0.7874(3) 0.048(2) Uani 1 1 d . . .
C40 C 0.1510(4) 0.4505(5) 0.3453(2) 0.0381(17) Uani 1 1 d . . .
C78 C 0.2223(4) 0.8186(5) 0.5564(2) 0.0349(17) Uani 1 1 d . . .
C12 C -0.0800(4) 0.8227(5) 0.7163(2) 0.0369(17) Uani 1 1 d . . .
C69 C 0.4093(4) 0.7141(5) 0.5011(2) 0.0383(17) Uani 1 1 d . . .
C67 C 0.4226(4) 0.6946(5) 0.5742(2) 0.0314(16) Uani 1 1 d . . .
C10 C 0.0568(5) 0.8090(5) 0.7498(3) 0.048(2) Uani 1 1 d . . .
C2 C -0.3569(4) 0.8608(5) 0.6558(3) 0.0458(19) Uani 1 1 d . . .
C89 C 0.5113(5) 0.6404(6) 0.3114(2) 0.054(2) Uani 1 1 d . . .
C15 C -0.2433(6) 0.8265(7) 0.8008(3) 0.071(3) Uani 1 1 d . . .
C1 C -0.2716(4) 0.8471(5) 0.6499(2) 0.0403(18) Uani 1 1 d . . .
C93 C 0.2736(4) 0.4985(5) 0.5059(2) 0.0422(18) Uani 1 1 d . . .
C83 C 0.4442(4) 0.7040(4) 0.4597(2) 0.0324(16) Uani 1 1 d . . .
C7 C -0.1166(5) 0.8202(5) 0.7556(2) 0.0442(19) Uani 1 1 d . . .
C60 C 0.1396(4) 0.5792(5) 0.7716(2) 0.0344(16) Uani 1 1 d . . .
C72 C 0.2314(4) 0.8981(5) 0.4880(2) 0.0458(19) Uani 1 1 d . . .
C85 C 0.5574(4) 0.7370(5) 0.4133(2) 0.0455(19) Uani 1 1 d . . .
C3 C -0.3862(5) 0.8622(5) 0.6971(3) 0.053(2) Uani 1 1 d . . .
C20 C -0.2120(4) 0.7964(5) 0.4649(3) 0.049(2) Uani 1 1 d . . .
C86 C 0.5157(4) 0.6858(5) 0.3825(2) 0.0378(17) Uani 1 1 d . . .
C39 C 0.1963(4) 0.5201(5) 0.3238(2) 0.0388(17) Uani 1 1 d . . .
C90 C 0.3574(8) 0.6160(10) 0.1894(4) 0.118(4) Uiso 1 1 d . A 1
C94 C 0.3455(6) 0.5654(8) 0.1443(4) 0.094(3) Uiso 1 1 d . A 1
C42 C 0.2297(5) 0.4044(6) 0.2715(3) 0.058(2) Uani 1 1 d . . .
C95 C 0.5331(4) 0.6168(5) 0.5329(2) 0.0437(18) Uani 1 1 d . . .
O4 O 0.5513(8) 0.5448(11) 0.0390(4) 0.096(4) Uiso 0.50 1 d PD . 2
C98 C 0.4684(10) 0.4966(15) -0.0225(6) 0.072(5) Uiso 0.50 1 d PD B 2
C99 C 0.4653(12) 0.520(4) 0.0229(7) 0.206(19) Uiso 0.50 1 d PD B 2
C100 C 0.5907(9) 0.5453(13) -0.0002(4) 0.068(5) Uiso 0.50 1 d PD B 2
C101 C 0.5602(10) 0.501(2) -0.0378(6) 0.101(7) Uiso 0.50 1 d PD B 2
H56 H 0.4769 0.6315 0.8278 0.048 Uiso 1 1 calc R . .
H75 H 0.0191 0.9435 0.5773 0.062 Uiso 1 1 calc R . .
H96A H 0.6457 0.6041 0.5671 0.056 Uiso 1 1 calc R . .
H96B H 0.6151 0.7167 0.5626 0.056 Uiso 1 1 calc R . .
H43 H 0.3379 0.4652 0.5802 0.045 Uiso 1 1 calc R . .
H65 H 0.3727 0.6691 0.6504 0.040 Uiso 1 1 calc R . .
H34 H -0.0661 0.7493 0.5521 0.039 Uiso 1 1 calc R . .
H13 H -0.1063 0.8287 0.6563 0.048 Uiso 1 1 calc R . .
H59 H 0.2466 0.5930 0.7392 0.038 Uiso 1 1 calc R . .
H92 H 0.6593 0.6038 0.6414 0.050 Uiso 1 1 calc R . .
H38 H 0.2391 0.6630 0.3249 0.050 Uiso 1 1 calc R . .
H44 H 0.2843 0.4954 0.6429 0.044 Uiso 1 1 calc R . .
H55 H 0.4157 0.6245 0.8906 0.052 Uiso 1 1 calc R . .
H50 H -0.0438 0.5439 0.7256 0.055 Uiso 1 1 calc R . .
H61A H 0.0683 0.5689 0.8869 0.066 Uiso 1 1 calc R . .
H61C H 0.1430 0.6380 0.9037 0.066 Uiso 1 1 calc R . .
H61B H 0.1555 0.5205 0.9017 0.066 Uiso 1 1 calc R . .
H74 H 0.0835 0.9702 0.5170 0.059 Uiso 1 1 calc R . .
H36 H 0.1813 0.7035 0.3868 0.045 Uiso 1 1 calc R . .
H97 H 0.5969 0.5965 0.7039 0.052 Uiso 1 1 calc R . .
H23B H 0.0026 0.7708 0.4044 0.046 Uiso 1 1 calc R . .
H23A H -0.0101 0.6639 0.3842 0.046 Uiso 1 1 calc R . .
H27A H 0.2343 0.4890 0.4460 0.042 Uiso 1 1 calc R . .
H27B H 0.1846 0.4154 0.4751 0.042 Uiso 1 1 calc R . .
H87 H 0.4067 0.6097 0.3690 0.046 Uiso 1 1 calc R . .
H46 H 0.0685 0.5959 0.5910 0.042 Uiso 1 1 calc R . .
H41 H 0.0896 0.4271 0.3974 0.045 Uiso 1 1 calc R . .
H19 H -0.2880 0.8547 0.5068 0.050 Uiso 1 1 calc R . .
H77 H 0.2100 0.7606 0.6130 0.035 Uiso 1 1 calc R . .
H22B H -0.1394 0.7540 0.3949 0.051 Uiso 1 1 calc R . .
H22A H -0.1387 0.6436 0.4125 0.051 Uiso 1 1 calc R . .
H88 H 0.3498 0.6250 0.4328 0.046 Uiso 1 1 calc R . .
H71A H 0.2352 0.7541 0.4649 0.045 Uiso 1 1 calc R . .
H71B H 0.3120 0.8208 0.4501 0.045 Uiso 1 1 calc R . .
H9 H 0.0476 0.7989 0.8113 0.064 Uiso 1 1 calc R . .
H84 H 0.5532 0.7795 0.4716 0.051 Uiso 1 1 calc R . .
H51 H -0.0863 0.5514 0.7923 0.057 Uiso 1 1 calc R . .
H40 H 0.1421 0.3860 0.3345 0.046 Uiso 1 1 calc R . .
H10 H 0.1163 0.8058 0.7494 0.058 Uiso 1 1 calc R . .
H2A H -0.3948 0.8689 0.6334 0.055 Uiso 1 1 calc R . .
H89C H 0.5476 0.6412 0.2878 0.082 Uiso 1 1 calc R . .
H89B H 0.4598 0.6777 0.3052 0.082 Uiso 1 1 calc R . .
H89A H 0.4969 0.5718 0.3181 0.082 Uiso 1 1 calc R . .
H15B H -0.2849 0.8797 0.8028 0.107 Uiso 1 1 calc R . .
H15C H -0.1997 0.8354 0.8219 0.107 Uiso 1 1 calc R . .
H15A H -0.2709 0.7624 0.8044 0.107 Uiso 1 1 calc R . .
H93A H 0.3113 0.4402 0.5068 0.051 Uiso 1 1 calc R . .
H93B H 0.3079 0.5572 0.4991 0.051 Uiso 1 1 calc R . .
H72B H 0.2728 0.9520 0.4923 0.055 Uiso 1 1 calc R . .
H72A H 0.1908 0.9196 0.4666 0.055 Uiso 1 1 calc R . .
H85 H 0.6103 0.7667 0.4083 0.055 Uiso 1 1 calc R . .
H3 H -0.4446 0.8716 0.7010 0.064 Uiso 1 1 calc R . .
H20 H -0.2490 0.8099 0.4425 0.059 Uiso 1 1 calc R . .
H90 H 0.4001 0.6698 0.1866 0.142 Uiso 1 1 calc R A 1
H94 H 0.3187 0.6158 0.1259 0.113 Uiso 1 1 calc R A 1
H42A H 0.2604 0.4011 0.2461 0.087 Uiso 1 1 calc R . .
H42B H 0.1713 0.3840 0.2666 0.087 Uiso 1 1 calc R . .
H42C H 0.2561 0.3601 0.2916 0.087 Uiso 1 1 calc R . .
H95A H 0.5588 0.6272 0.5061 0.052 Uiso 1 1 calc R . .
H95B H 0.5193 0.5457 0.5356 0.052 Uiso 1 1 calc R . .
H98A H 0.4303 0.5496 -0.0392 0.086 Uiso 0.50 1 calc PR B 2
H98B H 0.4426 0.4238 -0.0281 0.086 Uiso 0.50 1 calc PR B 2
H99A H 0.4234 0.5814 0.0278 0.247 Uiso 0.50 1 calc PR B 2
H99B H 0.4413 0.4564 0.0390 0.247 Uiso 0.50 1 calc PR B 2
H10A H 0.6523 0.5140 0.0052 0.082 Uiso 0.50 1 calc PR B 2
H10B H 0.6006 0.6225 -0.0072 0.082 Uiso 0.50 1 calc PR B 2
H10C H 0.5866 0.4285 -0.0434 0.122 Uiso 0.50 1 calc PR B 2
H10D H 0.5674 0.5482 -0.0639 0.122 Uiso 0.50 1 calc PR B 2

loop_
_atom_site_aniso_label
_atom_site_aniso_U_11
_atom_site_aniso_U_22
_atom_site_aniso_U_33
_atom_site_aniso_U_23
_atom_site_aniso_U_13
_atom_site_aniso_U_12
Cl9 0.0670(15) 0.119(2) 0.117(3) 0.0338(19) -0.0166(15) -0.0033(14)
Cl2 0.118(2) 0.149(3) 0.100(3) 0.039(2) 0.0362(19) 0.037(2)
Cl4 0.125(3) 0.255(5) 0.116(4) -0.036(3) -0.025(2) 0.010(3)
Cl5 0.139(3) 0.226(5) 0.209(6) 0.094(4) 0.031(3) 0.066(3)
C30 0.027(3) 0.036(3) 0.033(5) 0.003(3) -0.007(3) 0.006(3)
C58 0.048(4) 0.028(3) 0.028(5) -0.002(3) -0.005(3) 0.004(3)
C63 0.031(4) 0.039(4) 0.039(5) 0.005(4) -0.007(3) -0.001(3)
C56 0.049(4) 0.048(4) 0.023(5) 0.009(3) -0.006(3) -0.001(3)
C75 0.040(4) 0.081(6) 0.034(5) -0.010(4) 0.004(4) 0.018(4)
C21 0.042(4) 0.049(4) 0.020(4) -0.005(3) -0.004(3) 0.005(3)
C66 0.030(3) 0.037(4) 0.031(5) -0.004(3) -0.002(3) 0.001(3)
C64 0.039(4) 0.034(4) 0.029(5) 0.003(3) -0.003(3) -0.004(3)
C96 0.025(3) 0.066(5) 0.051(6) 0.007(4) 0.006(3) 0.015(3)
C31 0.022(3) 0.044(4) 0.032(5) 0.005(3) 0.002(3) -0.002(3)
O1 0.065(3) 0.058(3) 0.032(3) -0.004(3) 0.016(3) 0.008(3)
C53 0.053(4) 0.033(4) 0.020(4) -0.006(3) 0.000(3) 0.001(3)
C43 0.030(3) 0.044(4) 0.040(5) 0.008(4) -0.008(3) 0.002(3)
C62 0.035(4) 0.041(4) 0.040(5) 0.001(4) -0.005(4) -0.003(3)
C26 0.024(3) 0.043(4) 0.022(4) -0.001(3) 0.006(3) -0.005(3)
C65 0.028(3) 0.043(4) 0.030(5) -0.007(3) -0.003(3) 0.003(3)
C34 0.032(3) 0.032(3) 0.033(5) -0.001(3) -0.011(3) -0.003(3)
C82 0.034(4) 0.051(5) 0.052(6) 0.003(4) 0.007(4) 0.011(3)
N5 0.057(4) 0.045(3) 0.020(4) 0.002(3) -0.005(3) -0.006(3)
C13 0.043(4) 0.036(4) 0.042(5) -0.002(3) 0.014(4) 0.004(3)
N3 0.028(3) 0.040(3) 0.023(3) 0.001(3) -0.003(2) 0.004(2)
C59 0.039(3) 0.032(3) 0.024(4) 0.006(3) -0.003(3) 0.000(3)
C92 0.027(3) 0.047(4) 0.051(6) 0.000(4) -0.007(3) 0.008(3)
C38 0.047(4) 0.048(4) 0.030(5) 0.007(4) 0.004(3) -0.001(3)
C70 0.033(3) 0.041(4) 0.032(5) -0.001(3) 0.004(3) 0.001(3)
C91 0.026(3) 0.042(4) 0.038(5) -0.003(3) 0.000(3) -0.001(3)
C44 0.030(3) 0.046(4) 0.035(5) 0.008(3) -0.005(3) -0.002(3)
C54 0.053(4) 0.024(3) 0.033(5) -0.007(3) -0.009(4) 0.002(3)
C35 0.026(3) 0.046(4) 0.030(4) 0.006(3) -0.002(3) 0.002(3)
O2 0.046(3) 0.069(3) 0.032(3) -0.001(3) 0.020(2) 0.008(2)
N6 0.021(2) 0.044(3) 0.023(3) -0.003(3) 0.001(2) 0.008(2)
C55 0.059(5) 0.046(4) 0.025(5) 0.004(4) -0.017(4) -0.004(3)
C57 0.043(4) 0.033(4) 0.034(5) -0.001(3) -0.007(3) -0.004(3)
C6 0.053(4) 0.039(4) 0.040(5) -0.002(4) 0.019(4) -0.007(3)
C50 0.041(4) 0.057(5) 0.039(5) -0.005(4) -0.008(4) 0.010(3)
C61 0.053(4) 0.038(4) 0.041(5) -0.005(4) 0.002(4) 0.004(3)
C74 0.040(4) 0.060(5) 0.047(6) 0.010(4) -0.005(4) 0.023(3)
C47 0.041(4) 0.047(4) 0.033(5) -0.001(4) -0.011(4) -0.005(3)
C11 0.041(4) 0.045(4) 0.041(5) 0.003(4) 0.008(4) 0.008(3)
C14 0.041(4) 0.037(4) 0.030(5) -0.005(3) 0.011(3) 0.008(3)
N1 0.045(3) 0.057(4) 0.043(5) -0.010(3) 0.019(3) -0.003(3)
C52 0.049(4) 0.036(4) 0.038(5) -0.010(3) 0.003(4) 0.009(3)
C32 0.030(3) 0.035(4) 0.029(4) -0.002(3) 0.002(3) -0.001(3)
C36 0.039(4) 0.043(4) 0.029(5) 0.000(3) 0.003(3) 0.004(3)
C48 0.037(4) 0.043(4) 0.037(5) -0.004(4) -0.016(4) 0.005(3)
C45 0.039(4) 0.043(4) 0.022(4) 0.004(3) -0.004(3) -0.006(3)
C73 0.036(4) 0.049(4) 0.029(5) 0.005(3) -0.007(3) 0.017(3)
C97 0.030(3) 0.059(5) 0.041(5) 0.010(4) -0.007(3) -0.006(3)
C23 0.036(3) 0.042(4) 0.038(5) -0.007(3) 0.000(3) 0.004(3)
C16 0.036(4) 0.043(4) 0.031(5) -0.007(3) 0.000(3) 0.006(3)
C29 0.025(3) 0.044(4) 0.034(5) 0.006(3) 0.002(3) -0.001(3)
C25 0.023(3) 0.040(4) 0.032(4) -0.008(3) 0.000(3) -0.003(3)
N4 0.043(3) 0.046(4) 0.041(4) -0.006(3) 0.001(3) -0.001(3)
C17 0.032(3) 0.036(4) 0.042(5) -0.007(3) -0.006(3) 0.002(3)
C27 0.030(3) 0.037(4) 0.037(5) -0.002(3) 0.002(3) 0.001(3)
C87 0.044(4) 0.036(4) 0.035(5) -0.006(3) 0.011(3) 0.008(3)
C81 0.030(3) 0.054(4) 0.037(5) 0.000(4) 0.007(3) 0.016(3)
C18 0.032(3) 0.039(4) 0.024(4) -0.005(3) -0.004(3) -0.001(3)
C46 0.032(3) 0.037(4) 0.035(5) 0.004(3) -0.001(3) 0.001(3)
C41 0.037(4) 0.041(4) 0.035(5) 0.002(3) 0.003(3) -0.006(3)
C68 0.031(3) 0.042(4) 0.032(5) 0.002(3) 0.002(3) 0.003(3)
C79 0.030(3) 0.043(4) 0.028(4) -0.003(3) -0.003(3) 0.006(3)
C49 0.047(4) 0.047(4) 0.025(4) 0.000(3) 0.000(3) 0.008(3)
N2 0.075(5) 0.043(4) 0.032(4) 0.006(3) 0.006(4) -0.001(3)
C33 0.030(3) 0.033(3) 0.035(5) -0.008(3) -0.003(3) 0.003(3)
C24 0.026(3) 0.031(3) 0.029(4) 0.005(3) -0.004(3) -0.002(3)
C19 0.025(3) 0.058(5) 0.042(5) -0.010(4) 0.008(3) 0.014(3)
C5 0.048(4) 0.035(4) 0.034(5) -0.006(3) 0.016(4) 0.005(3)
C77 0.027(3) 0.034(3) 0.026(4) 0.000(3) -0.004(3) 0.003(3)
C22 0.039(4) 0.049(4) 0.038(5) -0.007(4) -0.006(3) 0.009(3)
C88 0.036(3) 0.034(4) 0.045(5) 0.004(4) 0.003(3) 0.001(3)
C71 0.040(4) 0.054(4) 0.020(4) 0.006(3) -0.001(3) 0.008(3)
C9 0.068(6) 0.047(5) 0.043(6) 0.002(4) 0.002(4) 0.010(4)
C76 0.034(3) 0.047(4) 0.029(5) -0.005(4) -0.001(3) 0.001(3)
C84 0.026(3) 0.062(5) 0.038(5) -0.011(4) -0.001(3) 0.010(3)
C51 0.035(4) 0.056(5) 0.053(6) -0.001(4) 0.011(4) 0.001(3)
C40 0.038(4) 0.040(4) 0.037(5) -0.011(3) -0.002(3) -0.005(3)
C78 0.032(3) 0.039(4) 0.033(5) -0.003(3) -0.002(3) 0.002(3)
C12 0.041(4) 0.037(4) 0.032(5) 0.005(3) 0.003(3) 0.002(3)
C69 0.031(3) 0.049(4) 0.035(5) -0.004(4) 0.005(3) -0.001(3)
C67 0.026(3) 0.042(4) 0.026(4) -0.001(3) 0.001(3) 0.000(3)
C10 0.050(4) 0.048(4) 0.047(6) -0.001(4) -0.006(4) 0.012(3)
C2 0.042(4) 0.044(4) 0.051(6) -0.011(4) 0.001(4) 0.004(3)
C89 0.068(5) 0.059(5) 0.037(5) -0.008(4) 0.020(4) 0.004(4)
C15 0.097(6) 0.079(6) 0.040(6) -0.013(5) 0.032(5) -0.021(5)
C1 0.041(4) 0.033(4) 0.046(5) -0.011(4) 0.010(4) 0.004(3)
C93 0.027(3) 0.058(4) 0.041(5) 0.008(4) 0.002(3) 0.006(3)
C83 0.029(3) 0.034(3) 0.035(5) 0.002(3) 0.009(3) 0.007(3)
C7 0.062(5) 0.041(4) 0.030(5) 0.004(4) 0.013(4) -0.001(3)
C60 0.045(4) 0.033(4) 0.025(4) 0.001(3) -0.007(3) 0.004(3)
C72 0.046(4) 0.061(5) 0.031(5) 0.009(4) 0.003(3) 0.019(3)
C85 0.030(4) 0.063(5) 0.044(5) 0.006(4) 0.011(3) 0.002(3)
C3 0.043(4) 0.050(5) 0.068(7) -0.019(4) 0.032(4) -0.001(3)
C20 0.041(4) 0.062(5) 0.044(6) -0.002(4) -0.011(4) 0.012(3)
C86 0.043(4) 0.039(4) 0.032(5) 0.001(3) 0.012(3) 0.011(3)
C39 0.029(3) 0.056(5) 0.031(5) 0.000(4) -0.001(3) 0.006(3)
C42 0.057(5) 0.068(5) 0.050(6) -0.021(5) -0.001(4) 0.005(4)
C95 0.034(4) 0.066(5) 0.031(5) -0.004(4) 0.000(3) 0.015(3)

loop_
_atom_type_symbol
_atom_type_description
_atom_type_scat_dispersion_real
_atom_type_scat_dispersion_imag
_atom_type_scat_source
C C 0.0033 0.0016 'International Tables Vol C Tables 4.2.6.8 and 6.1.1.4'
H H 0.0000 0.0000 'International Tables Vol C Tables 4.2.6.8 and 6.1.1.4'
Cl Cl 0.1484 0.1585 'International Tables Vol C Tables 4.2.6.8 and 6.1.1.4'
N N 0.0061 0.0033 'International Tables Vol C Tables 4.2.6.8 and 6.1.1.4'
O O 0.0106 0.0060 'International Tables Vol C Tables 4.2.6.8 and 6.1.1.4'

loop_
_diffrn_radiation_wavelength
0.71073

loop_
_geom_angle_atom_site_label_1
_geom_angle_atom_site_label_2
_geom_angle_atom_site_label_3
_geom_angle
_geom_angle_site_symmetry_1
_geom_angle_site_symmetry_3
C46 C30 C29 118.9(6) . .
C46 C30 C31 122.3(5) . .
C29 C30 C31 118.8(6) . .
C59 C58 C54 119.6(6) . .
C59 C58 C57 122.6(6) . .
C54 C58 C57 117.8(6) . .
C62 C63 C64 179.5(8) . .
C57 C56 C55 120.0(7) . .
C74 C75 C76 119.9(6) . .
C20 C21 C33 117.7(6) . .
C20 C21 C22 121.5(6) . .
C33 C21 C22 120.4(6) . .
C65 C66 C91 119.9(6) . .
C65 C66 C67 121.5(5) . .
C91 C66 C67 118.5(6) . .
C65 C64 C63 121.3(6) . .
C65 C64 C97 118.2(7) . .
C63 C64 C97 120.3(6) . .
C91 C96 C95 111.1(5) . .
N3 C31 C26 123.6(6) . .
N3 C31 C30 116.0(6) . .
C26 C31 C30 120.4(5) . .
C39 O1 C42 117.3(6) . .
C54 C53 C52 118.5(6) . .
C54 C53 C61 121.1(6) . .
C52 C53 C61 120.3(6) . .
C44 C43 C29 120.5(6) . .
C63 C62 C57 176.3(7) . .
C31 C26 C25 118.5(6) . .
C31 C26 C27 118.6(6) . .
C25 C26 C27 122.9(6) . .
C66 C65 C64 121.2(6) . .
C33 C34 C18 121.5(6) . .
C81 C82 C11 173.8(7) . .
C55 N5 C54 117.4(6) . .
C12 C13 C14 122.6(7) . .
C32 N3 C31 118.6(6) . .
C58 C59 C60 120.6(6) . .
C97 C92 C91 122.1(6) . .
C36 C38 C39 118.9(7) . .
C69 C70 C79 118.4(6) . .
C69 C70 C71 123.4(6) . .
C79 C70 C71 118.2(6) . .
C92 C91 C66 118.6(7) . .
C92 C91 C96 122.5(6) . .
C66 C91 C96 118.9(6) . .
C43 C44 C45 121.5(6) . .
C53 C54 N5 117.3(7) . .
C53 C54 C58 121.2(6) . .
N5 C54 C58 121.5(6) . .
C36 C35 C41 116.9(7) . .
C36 C35 C25 122.0(6) . .
C41 C35 C25 120.9(6) . .
C86 O2 C89 118.2(5) . .
C79 N6 C67 118.4(6) . .
N5 C55 C56 125.8(6) . .
C56 C57 C62 122.6(6) . .
C56 C57 C58 117.5(7) . .
C62 C57 C58 119.9(6) . .
C7 C6 C5 118.8(7) . .
C7 C6 C15 120.7(8) . .
C5 C6 C15 120.5(7) . .
C49 C50 C51 118.7(6) . .
C75 C74 C73 122.6(7) . .
C48 C47 C45 176.5(8) . .
C10 C11 C12 118.6(7) . .
C10 C11 C82 123.1(7) . .
C12 C11 C82 118.3(6) . .
C13 C14 C1 123.4(7) . .
C13 C14 C5 117.5(7) . .
C1 C14 C5 119.1(6) . .
C3 N1 C5 118.1(7) . .
N4 C52 C53 116.8(7) . .
N4 C52 C60 123.4(6) . .
C53 C52 C60 119.8(6) . .
N3 C32 C24 122.3(5) . .
N3 C32 C33 117.8(6) . .
C24 C32 C33 119.9(6) . .
C38 C36 C35 122.7(7) . .
C47 C48 C49 177.8(8) . .
C46 C45 C44 117.9(7) . .
C46 C45 C47 121.9(6) . .
C44 C45 C47 120.2(6) . .
C78 C73 C74 116.5(7) . .
C78 C73 C72 119.4(6) . .
C74 C73 C72 124.1(6) . .
C92 C97 C64 120.1(6) . .
C22 C23 C24 111.7(6) . .
C17 C16 C1 175.3(7) . .
C43 C29 C30 119.4(7) . .
C43 C29 C93 120.4(6) . .
C30 C29 C93 120.1(6) . .
C24 C25 C26 118.0(6) . .
C24 C25 C35 122.3(6) . .
C26 C25 C35 119.7(5) . .
C51 N4 C52 115.8(6) . .
C16 C17 C18 176.6(7) . .
C26 C27 C93 113.3(5) . .
C88 C87 C86 119.1(7) . .
C82 C81 C76 174.9(7) . .
C34 C18 C19 118.9(6) . .
C34 C18 C17 122.0(6) . .
C19 C18 C17 119.0(6) . .
C30 C46 C45 121.6(6) . .
C40 C41 C35 121.9(6) . .
C67 C68 C69 118.9(6) . .
C67 C68 C95 117.8(6) . .
C69 C68 C95 123.2(6) . .
N6 C79 C70 123.6(6) . .
N6 C79 C78 116.3(6) . .
C70 C79 C78 120.2(6) . .
C50 C49 C48 121.4(6) . .
C50 C49 C60 118.5(7) . .
C48 C49 C60 120.0(6) . .
C9 N2 C7 116.4(7) . .
C34 C33 C21 119.8(6) . .
C34 C33 C32 121.1(6) . .
C21 C33 C32 118.9(6) . .
C25 C24 C32 118.7(6) . .
C25 C24 C23 121.6(6) . .
C32 C24 C23 119.7(5) . .
C20 C19 C18 119.6(6) . .
N1 C5 C6 116.8(7) . .
N1 C5 C14 121.9(7) . .
C6 C5 C14 121.3(6) . .
C76 C77 C78 120.5(6) . .
C21 C22 C23 113.2(5) . .
C87 C88 C83 122.8(6) . .
C70 C71 C72 110.6(6) . .
N2 C9 C10 126.1(8) . .
C77 C76 C81 120.0(6) . .
C77 C76 C75 119.0(7) . .
C81 C76 C75 121.0(6) . .
C85 C84 C83 122.2(7) . .
N4 C51 C50 126.4(7) . .
C41 C40 C39 119.4(6) . .
C77 C78 C73 121.5(6) . .
C77 C78 C79 119.9(6) . .
C73 C78 C79 118.5(6) . .
C13 C12 C7 119.5(6) . .
C13 C12 C11 122.5(7) . .
C7 C12 C11 118.0(6) . .
C70 C69 C68 117.5(6) . .
C70 C69 C83 121.9(6) . .
C68 C69 C83 120.6(6) . .
N6 C67 C68 123.1(6) . .
N6 C67 C66 116.1(6) . .
C68 C67 C66 120.8(6) . .
C11 C10 C9 118.8(7) . .
C1 C2 C3 118.0(7) . .
C2 C1 C14 118.2(7) . .
C2 C1 C16 121.1(7) . .
C14 C1 C16 120.7(6) . .
C29 C93 C27 112.6(5) . .
C88 C83 C84 116.1(6) . .
C88 C83 C69 123.4(6) . .
C84 C83 C69 120.4(6) . .
C6 C7 N2 117.8(7) . .
C6 C7 C12 120.1(7) . .
N2 C7 C12 122.1(7) . .
C59 C60 C52 120.2(6) . .
C59 C60 C49 122.7(6) . .
C52 C60 C49 117.1(6) . .
C73 C72 C71 111.8(6) . .
C84 C85 C86 120.4(6) . .
N1 C3 C2 124.6(7) . .
C19 C20 C21 122.3(7) . .
O2 C86 C85 115.5(6) . .
O2 C86 C87 125.0(7) . .
C85 C86 C87 119.3(7) . .
O1 C39 C40 124.6(6) . .
O1 C39 C38 115.3(6) . .
C40 C39 C38 120.1(7) . .
Cl2 C90 C94 113.0(8) . .
Cl2 C90 Cl9 116.1(8) . .
C94 C90 Cl9 107.5(8) . .
C90 C94 Cl5 112.3(8) . .
C90 C94 Cl4 108.8(8) . .
Cl5 C94 Cl4 112.4(6) . .
C68 C95 C96 109.3(6) . .
C98 O4 C100 65.6(17) 3_665 .
C98 O4 C99 45(2) 3_665 .
C100 O4 C99 95.6(11) . .
C98 O4 C101 55.0(12) 3_665 3_665
C100 O4 C101 114.3(10) . 3_665
C99 O4 C101 20.1(14) . 3_665
C99 C98 C101 111.0(17) . .
O4 C99 C98 110.1(16) . .
O4 C100 C101 128.0(14) . .
C100 C101 C98 92.2(14) . .

loop_
_geom_bond_atom_site_label_1
_geom_bond_atom_site_label_2
_geom_bond_distance
_geom_bond_site_symmetry_2
Cl9 C90 1.787(13) .
Cl2 C90 1.616(13) .
Cl4 C94 1.850(11) .
Cl5 C94 1.644(11) .
C30 C46 1.373(9) .
C30 C29 1.411(8) .
C30 C31 1.507(9) .
C58 C59 1.375(9) .
C58 C54 1.443(10) .
C58 C57 1.458(9) .
C63 C62 1.205(10) .
C63 C64 1.420(10) .
C56 C57 1.373(9) .
C56 C55 1.397(10) .
C75 C74 1.348(11) .
C75 C76 1.426(10) .
C21 C20 1.411(9) .
C21 C33 1.414(9) .
C21 C22 1.512(9) .
C66 C65 1.391(9) .
C66 C91 1.412(8) .
C66 C67 1.479(9) .
C64 C65 1.391(9) .
C64 C97 1.421(9) .
C96 C91 1.500(10) .
C96 C95 1.556(10) .
C31 N3 1.342(7) .
C31 C26 1.383(9) .
O1 C39 1.377(8) .
O1 C42 1.423(9) .
C53 C54 1.382(9) .
C53 C52 1.427(9) .
C53 C61 1.500(9) .
C43 C44 1.349(10) .
C43 C29 1.392(9) .
C62 C57 1.435(10) .
C26 C25 1.411(9) .
C26 C27 1.502(8) .
C34 C33 1.385(9) .
C34 C18 1.390(8) .
C82 C81 1.202(10) .
C82 C11 1.454(11) .
N5 C55 1.307(8) .
N5 C54 1.390(8) .
C13 C12 1.374(9) .
C13 C14 1.397(8) .
N3 C32 1.327(8) .
C59 C60 1.390(8) .
C92 C97 1.369(10) .
C92 C91 1.381(9) .
C38 C36 1.379(10) .
C38 C39 1.394(9) .
C70 C69 1.410(8) .
C70 C79 1.413(9) .
C70 C71 1.522(9) .
C44 C45 1.398(9) .
C35 C36 1.382(9) .
C35 C41 1.403(9) .
C35 C25 1.486(9) .
O2 C86 1.376(8) .
O2 C89 1.438(9) .
N6 C79 1.326(8) .
N6 C67 1.346(7) .
C6 C7 1.403(10) .
C6 C5 1.412(10) .
C6 C15 1.510(10) .
C50 C49 1.385(9) .
C50 C51 1.399(10) .
C74 C73 1.419(9) .
C47 C48 1.217(10) .
C47 C45 1.415(10) .
C11 C10 1.381(10) .
C11 C12 1.443(9) .
C14 C1 1.408(10) .
C14 C5 1.433(9) .
N1 C3 1.295(10) .
N1 C5 1.365(8) .
C52 N4 1.388(8) .
C52 C60 1.428(10) .
C32 C24 1.419(9) .
C32 C33 1.488(8) .
C48 C49 1.431(10) .
C45 C46 1.394(9) .
C73 C78 1.408(9) .
C73 C72 1.488(10) .
C23 C22 1.516(8) .
C23 C24 1.520(9) .
C16 C17 1.219(10) .
C16 C1 1.421(10) .
C29 C93 1.510(10) .
C25 C24 1.399(8) .
N4 C51 1.313(9) .
C17 C18 1.432(10) .
C27 C93 1.511(9) .
C87 C88 1.375(9) .
C87 C86 1.406(9) .
C81 C76 1.412(10) .
C18 C19 1.414(9) .
C41 C40 1.376(10) .
C68 C67 1.394(9) .
C68 C69 1.425(9) .
C68 C95 1.500(8) .
C79 C78 1.489(8) .
C49 C60 1.439(9) .
N2 C9 1.308(9) .
N2 C7 1.415(9) .
C19 C20 1.362(10) .
C77 C76 1.381(8) .
C77 C78 1.386(9) .
C88 C83 1.398(9) .
C71 C72 1.537(9) .
C9 C10 1.421(11) .
C84 C85 1.364(10) .
C84 C83 1.408(9) .
C40 C39 1.387(10) .
C12 C7 1.431(10) .
C69 C83 1.487(9) .
C2 C1 1.388(9) .
C2 C3 1.447(11) .
C85 C86 1.386(10) .
C90 C94 1.640(17) .
O4 C98 0.84(2) 3_665
O4 C100 1.444(9) .
O4 C99 1.497(10) .
O4 C101 1.88(2) 3_665
C98 C99 1.527(10) .
C98 C101 1.558(10) .
C100 C101 1.451(10) .

loop_
_geom_torsion_atom_site_label_1
_geom_torsion_atom_site_label_2
_geom_torsion_atom_site_label_3
_geom_torsion_atom_site_label_4
_geom_torsion
_geom_torsion_site_symmetry_1
C62 C63 C64 C65 -6E1(9) .
C62 C63 C64 C97 12E1(9) .
C46 C30 C31 N3 10.0(9) .
C29 C30 C31 N3 -166.8(6) .
C46 C30 C31 C26 -171.0(6) .
C29 C30 C31 C26 12.2(9) .
C64 C63 C62 C57 -8E1(9) .
N3 C31 C26 C25 5.9(9) .
C30 C31 C26 C25 -173.0(5) .
N3 C31 C26 C27 -172.7(5) .
C30 C31 C26 C27 8.4(9) .
C91 C66 C65 C64 2.0(9) .
C67 C66 C65 C64 -174.9(6) .
C63 C64 C65 C66 -178.5(6) .
C97 C64 C65 C66 -2.3(9) .
C26 C31 N3 C32 -2.6(9) .
C30 C31 N3 C32 176.3(5) .
C54 C58 C59 C60 2.0(9) .
C57 C58 C59 C60 179.7(6) .
C97 C92 C91 C66 -0.1(10) .
C97 C92 C91 C96 179.3(7) .
C65 C66 C91 C92 -0.8(9) .
C67 C66 C91 C92 176.2(6) .
C65 C66 C91 C96 179.8(6) .
C67 C66 C91 C96 -3.2(9) .
C95 C96 C91 C92 147.6(6) .
C95 C96 C91 C66 -33.0(9) .
C29 C43 C44 C45 2.2(10) .
C52 C53 C54 N5 -178.9(5) .
C61 C53 C54 N5 -3.0(9) .
C52 C53 C54 C58 1.1(9) .
C61 C53 C54 C58 177.1(6) .
C55 N5 C54 C53 -179.9(6) .
C55 N5 C54 C58 0.1(9) .
C59 C58 C54 C53 -2.4(9) .
C57 C58 C54 C53 179.7(6) .
C59 C58 C54 N5 177.6(5) .
C57 C58 C54 N5 -0.2(9) .
C54 N5 C55 C56 -0.3(10) .
C57 C56 C55 N5 0.8(11) .
C55 C56 C57 C62 -179.5(6) .
C55 C56 C57 C58 -0.9(9) .
C63 C62 C57 C56 -23(12) .
C63 C62 C57 C58 158(11) .
C59 C58 C57 C56 -177.2(6) .
C54 C58 C57 C56 0.6(8) .
C59 C58 C57 C62 1.5(9) .
C54 C58 C57 C62 179.2(6) .
C76 C75 C74 C73 1.3(12) .
C81 C82 C11 C10 -150(8) .
C81 C82 C11 C12 28(8) .
C12 C13 C14 C1 -179.5(6) .
C12 C13 C14 C5 -0.1(9) .
C54 C53 C52 N4 -179.7(6) .
C61 C53 C52 N4 4.3(9) .
C54 C53 C52 C60 0.6(9) .
C61 C53 C52 C60 -175.5(6) .
C31 N3 C32 C24 -2.6(9) .
C31 N3 C32 C33 176.5(5) .
C39 C38 C36 C35 0.6(10) .
C41 C35 C36 C38 0.2(9) .
C25 C35 C36 C38 176.4(6) .
C45 C47 C48 C49 -2E1(3) .
C43 C44 C45 C46 -4.0(10) .
C43 C44 C45 C47 176.8(6) .
C48 C47 C45 C46 157(12) .
C48 C47 C45 C44 -24(13) .
C75 C74 C73 C78 -1.0(11) .
C75 C74 C73 C72 -177.6(7) .
C91 C92 C97 C64 -0.3(10) .
C65 C64 C97 C92 1.4(10) .
C63 C64 C97 C92 177.7(6) .
C44 C43 C29 C30 0.8(10) .
C44 C43 C29 C93 177.5(6) .
C46 C30 C29 C43 -1.8(9) .
C31 C30 C29 C43 175.1(6) .
C46 C30 C29 C93 -178.6(6) .
C31 C30 C29 C93 -1.7(9) .
C31 C26 C25 C24 -3.9(8) .
C27 C26 C25 C24 174.6(5) .
C31 C26 C25 C35 176.5(5) .
C27 C26 C25 C35 -5.0(9) .
C36 C35 C25 C24 75.5(8) .
C41 C35 C25 C24 -108.5(7) .
C36 C35 C25 C26 -104.9(7) .
C41 C35 C25 C26 71.1(8) .
C53 C52 N4 C51 -179.9(6) .
C60 C52 N4 C51 -0.2(9) .
C1 C16 C17 C18 87(15) .
C31 C26 C27 C93 -38.0(8) .
C25 C26 C27 C93 143.5(6) .
C11 C82 C81 C76 147(7) .
C33 C34 C18 C19 -3.2(9) .
C33 C34 C18 C17 172.9(6) .
C16 C17 C18 C34 -142(12) .
C16 C17 C18 C19 34(13) .
C29 C30 C46 C45 -0.1(9) .
C31 C30 C46 C45 -176.9(6) .
C44 C45 C46 C30 2.9(9) .
C47 C45 C46 C30 -177.9(6) .
C36 C35 C41 C40 -1.6(9) .
C25 C35 C41 C40 -177.7(6) .
C67 N6 C79 C70 -3.2(9) .
C67 N6 C79 C78 178.5(5) .
C69 C70 C79 N6 3.6(10) .
C71 C70 C79 N6 -177.4(6) .
C69 C70 C79 C78 -178.2(6) .
C71 C70 C79 C78 0.9(9) .
C51 C50 C49 C48 178.8(6) .
C51 C50 C49 C60 1.5(10) .
C47 C48 C49 C50 -102(19) .
C47 C48 C49 C60 75(19) .
C18 C34 C33 C21 2.3(9) .
C18 C34 C33 C32 -172.6(5) .
C20 C21 C33 C34 -0.3(10) .
C22 C21 C33 C34 -174.0(6) .
C20 C21 C33 C32 174.7(6) .
C22 C21 C33 C32 1.0(9) .
N3 C32 C33 C34 8.4(9) .
C24 C32 C33 C34 -172.6(6) .
N3 C32 C33 C21 -166.6(6) .
C24 C32 C33 C21 12.5(9) .
C26 C25 C24 C32 -0.8(8) .
C35 C25 C24 C32 178.8(6) .
C26 C25 C24 C23 178.6(5) .
C35 C25 C24 C23 -1.8(9) .
N3 C32 C24 C25 4.2(9) .
C33 C32 C24 C25 -174.8(5) .
N3 C32 C24 C23 -175.2(5) .
C33 C32 C24 C23 5.8(8) .
C22 C23 C24 C25 145.3(6) .
C22 C23 C24 C32 -35.3(8) .
C34 C18 C19 C20 2.2(10) .
C17 C18 C19 C20 -174.0(6) .
C3 N1 C5 C6 -179.5(6) .
C3 N1 C5 C14 -2.1(10) .
C7 C6 C5 N1 -179.6(6) .
C15 C6 C5 N1 0.9(10) .
C7 C6 C5 C14 2.9(10) .
C15 C6 C5 C14 -176.6(6) .
C13 C14 C5 N1 179.8(6) .
C1 C14 C5 N1 -0.8(10) .
C13 C14 C5 C6 -2.9(9) .
C1 C14 C5 C6 176.6(6) .
C20 C21 C22 C23 155.5(6) .
C33 C21 C22 C23 -31.1(9) .
C24 C23 C22 C21 46.4(8) .
C86 C87 C88 C83 0.4(10) .
C69 C70 C71 C72 -146.6(6) .
C79 C70 C71 C72 34.4(8) .
C7 N2 C9 C10 -1.4(11) .
C78 C77 C76 C81 -177.5(6) .
C78 C77 C76 C75 0.7(10) .
C82 C81 C76 C77 36(9) .
C82 C81 C76 C75 -142(9) .
C74 C75 C76 C77 -1.1(11) .
C74 C75 C76 C81 177.0(7) .
C52 N4 C51 C50 2.5(10) .
C49 C50 C51 N4 -3.2(11) .
C35 C41 C40 C39 2.0(10) .
C76 C77 C78 C73 -0.4(10) .
C76 C77 C78 C79 178.1(6) .
C74 C73 C78 C77 0.5(10) .
C72 C73 C78 C77 177.3(6) .
C74 C73 C78 C79 -178.0(6) .
C72 C73 C78 C79 -1.2(9) .
N6 C79 C78 C77 -19.4(9) .
C70 C79 C78 C77 162.2(6) .
N6 C79 C78 C73 159.1(6) .
C70 C79 C78 C73 -19.3(9) .
C14 C13 C12 C7 2.9(10) .
C14 C13 C12 C11 -176.7(6) .
C10 C11 C12 C13 -179.2(6) .
C82 C11 C12 C13 2.5(10) .
C10 C11 C12 C7 1.2(9) .
C82 C11 C12 C7 -177.1(6) .
C79 C70 C69 C68 -0.6(9) .
C71 C70 C69 C68 -179.6(6) .
C79 C70 C69 C83 -178.6(6) .
C71 C70 C69 C83 2.4(10) .
C67 C68 C69 C70 -2.4(9) .
C95 C68 C69 C70 174.2(6) .
C67 C68 C69 C83 175.6(6) .
C95 C68 C69 C83 -7.9(10) .
C79 N6 C67 C68 -0.2(9) .
C79 N6 C67 C66 179.7(5) .
C69 C68 C67 N6 2.9(9) .
C95 C68 C67 N6 -173.8(6) .
C69 C68 C67 C66 -176.9(6) .
C95 C68 C67 C66 6.4(9) .
C65 C66 C67 N6 15.6(9) .
C91 C66 C67 N6 -161.4(6) .
C65 C66 C67 C68 -164.6(6) .
C91 C66 C67 C68 18.4(9) .
C12 C11 C10 C9 0.2(10) .
C82 C11 C10 C9 178.4(7) .
N2 C9 C10 C11 -0.1(11) .
C3 C2 C1 C14 -2.8(9) .
C3 C2 C1 C16 175.5(6) .
C13 C14 C1 C2 -177.4(6) .
C5 C14 C1 C2 3.2(9) .
C13 C14 C1 C16 4.3(10) .
C5 C14 C1 C16 -175.1(6) .
C17 C16 C1 C2 -108(8) .
C17 C16 C1 C14 70(9) .
C43 C29 C93 C27 155.9(6) .
C30 C29 C93 C27 -27.4(9) .
C26 C27 C93 C29 46.2(8) .
C87 C88 C83 C84 -0.1(9) .
C87 C88 C83 C69 -179.3(6) .
C85 C84 C83 C88 0.4(9) .
C85 C84 C83 C69 179.6(6) .
C70 C69 C83 C88 -60.9(9) .
C68 C69 C83 C88 121.2(7) .
C70 C69 C83 C84 119.9(7) .
C68 C69 C83 C84 -58.0(9) .
C5 C6 C7 N2 179.6(6) .
C15 C6 C7 N2 -0.9(10) .
C5 C6 C7 C12 0.0(9) .
C15 C6 C7 C12 179.5(6) .
C9 N2 C7 C6 -176.7(6) .
C9 N2 C7 C12 2.9(9) .
C13 C12 C7 C6 -2.8(9) .
C11 C12 C7 C6 176.8(6) .
C13 C12 C7 N2 177.6(6) .
C11 C12 C7 N2 -2.8(9) .
C58 C59 C60 C52 -0.3(9) .
C58 C59 C60 C49 -179.8(6) .
N4 C52 C60 C59 179.3(6) .
C53 C52 C60 C59 -1.0(9) .
N4 C52 C60 C49 -1.2(9) .
C53 C52 C60 C49 178.5(6) .
C50 C49 C60 C59 -180.0(6) .
C48 C49 C60 C59 2.7(10) .
C50 C49 C60 C52 0.5(9) .
C48 C49 C60 C52 -176.9(6) .
C78 C73 C72 C71 37.0(9) .
C74 C73 C72 C71 -146.4(7) .
C70 C71 C72 C73 -52.3(8) .
C83 C84 C85 C86 -1.1(11) .
C5 N1 C3 C2 2.5(11) .
C1 C2 C3 N1 0.0(11) .
C18 C19 C20 C21 -0.3(11) .
C33 C21 C20 C19 -0.6(11) .
C22 C21 C20 C19 173.0(7) .
C89 O2 C86 C85 -175.0(6) .
C89 O2 C86 C87 1.2(9) .
C84 C85 C86 O2 177.8(6) .
C84 C85 C86 C87 1.4(10) .
C88 C87 C86 O2 -177.1(6) .
C88 C87 C86 C85 -1.1(9) .
C42 O1 C39 C40 -8.0(9) .
C42 O1 C39 C38 172.9(6) .
C41 C40 C39 O1 179.8(6) .
C41 C40 C39 C38 -1.1(9) .
C36 C38 C39 O1 179.0(6) .
C36 C38 C39 C40 -0.2(9) .
Cl2 C90 C94 Cl5 168.0(7) .
Cl9 C90 C94 Cl5 -62.6(10) .
Cl2 C90 C94 Cl4 -67.0(10) .
Cl9 C90 C94 Cl4 62.4(9) .
C67 C68 C95 C96 -42.1(8) .
C69 C68 C95 C96 141.4(7) .
C91 C96 C95 C68 54.3(8) .
C98 O4 C99 C98 -40(4) 3_665
C100 O4 C99 C98 7(3) .
C101 O4 C99 C98 -152(9) 3_665
C101 C98 C99 O4 3(4) .
C98 O4 C100 C101 16(3) 3_665
C99 O4 C100 C101 -19(3) .
C101 O4 C100 C101 -11(3) 3_665
O4 C100 C101 C98 20(3) .
C99 C98 C101 C100 -11(3) .
